data_4500179
loop_
_publ_author_name
'Oliveira, Mark A.'
'Peterson, Matthew L.'
'Davey, Roger J.'

_publ_section_title
;
 Relative Enthalpy of Formation for Co-Crystals of Small Organic Molecules
;
_journal_issue 2
_journal_name_full 'Crystal Growth &amp; Design'
_journal_page_first 449
_journal_paper_doi 10.1021/cg101214m
_journal_volume 11
_journal_year 2011
_chemical_formula_moiety 'C16 H15 N O, C7 H5 N O3 S'
_chemical_formula_sum 'C23 H20 N2 O4 S'
_chemical_formula_weight 420.47
_chemical_melting_point 465.8
_chemical_name_common 'cyheptamide saccharin'
_space_group_IT_number 14
_symmetry_cell_setting monoclinic
_symmetry_Int_Tables_number 14
_symmetry_space_group_name_Hall '-P 2yn'
_symmetry_space_group_name_H-M 'P 1 21/n 1'
_atom_sites_solution_hydrogens geom
_atom_sites_solution_primary direct
_atom_sites_solution_secondary difmap
_audit_creation_method SHELXL-97
_cell_angle_alpha 90.00
_cell_angle_beta 106.951(2)
_cell_angle_gamma 90.00
_cell_formula_units_Z 4
_cell_length_a 7.7883(3)
_cell_length_b 24.7090(9)
_cell_length_c 10.5827(4)
_cell_measurement_reflns_used 7757
_cell_measurement_temperature 100
_cell_measurement_theta_max 32.30
_cell_measurement_theta_min 2.60
_cell_volume 1948.07(13)
_computing_cell_refinement 'Bruker SMART'
_computing_data_collection 'Bruker SMART'
_computing_data_reduction 'Bruker SAINT'
_computing_molecular_graphics 'Bruker SHELXTL'
_computing_publication_material 'Bruker SHELXTL'
_computing_structure_refinement 'SHELXL-97 (Sheldrick, 1997)'
_computing_structure_solution 'SHELXS-97 (Sheldrick, 1990)'
_diffrn_ambient_temperature 100
_diffrn_measured_fraction_theta_full 0.996
_diffrn_measured_fraction_theta_max 0.996
_diffrn_measurement_device_type 'CCD area detector'
_diffrn_measurement_method 'phi and omega scans'
_diffrn_radiation_monochromator graphite
_diffrn_radiation_probe x-ray
_diffrn_radiation_type MoK\a
_diffrn_radiation_wavelength 0.71073
_diffrn_reflns_av_R_equivalents 0.0363
_diffrn_reflns_av_sigmaI/netI 0.0232
_diffrn_reflns_limit_h_max 11
_diffrn_reflns_limit_h_min -11
_diffrn_reflns_limit_k_max 37
_diffrn_reflns_limit_k_min -37
_diffrn_reflns_limit_l_max 15
_diffrn_reflns_limit_l_min -15
_diffrn_reflns_number 40681
_diffrn_reflns_theta_full 32.32
_diffrn_reflns_theta_max 32.32
_diffrn_reflns_theta_min 1.65
_diffrn_source 'fine-focus sealed tube'
_exptl_absorpt_coefficient_mu 0.201
_exptl_absorpt_correction_T_max 0.9802
_exptl_absorpt_correction_T_min 0.9422
_exptl_absorpt_correction_type multi-scan
_exptl_crystal_colour colorless
_exptl_crystal_density_diffrn 1.434
_exptl_crystal_density_method 'not measured'
_exptl_crystal_description plate
_exptl_crystal_F_000 880
_exptl_crystal_recrystallization_method 'cooling crystallization from methanol at 1:1 molar ratio'
_exptl_crystal_size_max 0.30
_exptl_crystal_size_mid 0.20
_exptl_crystal_size_min 0.10
_refine_diff_density_max 0.651
_refine_diff_density_min -0.465
_refine_diff_density_rms 0.067
_refine_ls_extinction_method none
_refine_ls_goodness_of_fit_ref 1.074
_refine_ls_hydrogen_treatment mixed
_refine_ls_matrix_type full
_refine_ls_number_parameters 351
_refine_ls_number_reflns 6914
_refine_ls_number_restraints 0
_refine_ls_restrained_S_all 1.074
_refine_ls_R_factor_all 0.0486
_refine_ls_R_factor_gt 0.0399
_refine_ls_shift/su_max 0.011
_refine_ls_shift/su_mean 0.001
_refine_ls_structure_factor_coef Fsqd
_refine_ls_weighting_details 'calc w=1/[\s^2^(Fo^2^)+(0.1000P)^2^+0.0000P] where P=(Fo^2^+2Fc^2^)/3'
_refine_ls_weighting_scheme calc
_refine_ls_wR_factor_gt 0.1251
_refine_ls_wR_factor_ref 0.1339
_reflns_number_gt 5895
_reflns_number_total 6914
_reflns_threshold_expression >2sigma(I)
_cod_data_source_file cg101214m_si_002.cif
_cod_data_source_block CYH-SAC_p21n
_cod_original_sg_symbol_H-M 'P 21/n'
_cod_database_code 4500179

loop_
_symmetry_equiv_pos_as_xyz
'x, y, z'
'-x+1/2, y+1/2, -z+1/2'
'-x, -y, -z'
'x-1/2, -y-1/2, z-1/2'

loop_
_atom_site_label
_atom_site_type_symbol
_atom_site_fract_x
_atom_site_fract_y
_atom_site_fract_z
_atom_site_U_iso_or_equiv
_atom_site_adp_type
_atom_site_occupancy
_atom_site_symmetry_multiplicity
_atom_site_calc_flag
S1 S 0.96436(3) 0.063174(9) 0.84663(2) 0.01358(8) Uani 1 1 d
C8A C 0.90846(13) 0.10240(4) 0.40028(9) 0.01155(16) Uani 1 1 d
C6A C 0.64165(13) 0.09878(4) 0.18666(9) 0.01187(16) Uani 1 1 d
C7A C 0.75022(13) 0.07093(4) 0.31243(9) 0.01099(16) Uani 1 1 d
C9A C 1.06789(14) 0.07257(4) 0.44958(10) 0.01449(18) Uani 1 1 d
C5A C 0.62701(14) 0.07501(4) 0.06394(10) 0.01489(18) Uani 1 1 d
C15A C 0.56542(14) 0.17299(4) 0.32388(10) 0.01461(18) Uani 1 1 d
C16A C 0.63259(13) 0.04678(4) 0.39198(9) 0.01178(17) Uani 1 1 d
C1A C 0.55132(13) 0.14726(4) 0.19276(10) 0.01296(17) Uani 1 1 d
C13A C 0.90857(13) 0.15753(4) 0.43324(10) 0.01287(17) Uani 1 1 d
C11A C 1.22537(15) 0.15059(4) 0.55938(11) 0.0183(2) Uani 1 1 d
C14A C 0.75176(14) 0.19641(4) 0.38897(11) 0.01636(19) Uani 1 1 d
C12A C 1.06915(14) 0.18027(4) 0.51232(10) 0.01631(19) Uani 1 1 d
C4A C 0.52535(15) 0.09960(5) -0.05246(10) 0.0195(2) Uani 1 1 d
C2A C 0.45171(14) 0.17168(4) 0.07530(11) 0.01649(19) Uani 1 1 d
C3A C 0.43806(15) 0.14819(5) -0.04673(11) 0.0199(2) Uani 1 1 d
C10A C 1.22487(14) 0.09571(4) 0.52821(11) 0.01757(19) Uani 1 1 d
N1B N 0.85923(14) 0.10599(4) 0.72932(9) 0.01924(19) Uani 1 1 d
O1B O 0.84093(12) 0.02241(3) 0.86266(8) 0.01959(16) Uani 1 1 d
O2B O 1.12692(12) 0.04468(3) 0.82428(8) 0.02122(17) Uani 1 1 d
C3B C 0.99956(13) 0.11270(4) 0.97066(10) 0.01281(17) Uani 1 1 d
C4B C 1.08672(14) 0.10666(4) 1.10347(10) 0.01502(18) Uani 1 1 d
C1B C 0.83018(16) 0.15716(4) 0.77214(11) 0.0196(2) Uani 1 1 d
C5B C 1.09348(15) 0.15213(4) 1.18339(11) 0.01716(19) Uani 1 1 d
C7B C 0.92340(17) 0.20552(4) 0.99691(11) 0.0193(2) Uani 1 1 d
C6B C 1.01294(16) 0.20055(4) 1.13093(11) 0.0188(2) Uani 1 1 d
C2B C 0.91885(14) 0.16083(4) 0.91632(10) 0.01513(18) Uani 1 1 d
O3B O 0.74447(16) 0.19222(4) 0.70150(10) 0.0333(2) Uani 1 1 d
O1A O 0.68246(11) 0.04569(3) 0.51479(7) 0.01607(15) Uani 1 1 d
N1A N 0.47913(12) 0.02393(4) 0.32286(9) 0.01599(17) Uani 1 1 d
H1NB H 0.808(2) 0.0950(7) 0.651(2) 0.031(4) Uiso 1 1 d
H4B H 1.149(2) 0.0735(7) 1.1357(17) 0.021(4) Uiso 1 1 d
H5B H 1.151(2) 0.1492(6) 1.2758(17) 0.024(4) Uiso 1 1 d
H6B H 1.022(3) 0.2320(7) 1.187(2) 0.033(5) Uiso 1 1 d
H7B H 0.877(3) 0.2407(7) 0.9676(19) 0.033(5) Uiso 1 1 d
H2A H 0.384(2) 0.2040(7) 0.0791(17) 0.030(4) Uiso 1 1 d
H5A H 0.689(2) 0.0433(6) 0.0616(16) 0.018(4) Uiso 1 1 d
H4A H 0.509(3) 0.0831(7) -0.1380(19) 0.032(4) Uiso 1 1 d
H3A H 0.361(3) 0.1662(7) -0.1291(19) 0.034(5) Uiso 1 1 d
H7A H 0.798(2) 0.0403(6) 0.2848(17) 0.022(4) Uiso 1 1 d
H2NA H 0.415(2) 0.0072(7) 0.3646(17) 0.029(4) Uiso 1 1 d
H1NA H 0.445(2) 0.0229(7) 0.2353(18) 0.027(4) Uiso 1 1 d
H9A H 1.065(2) 0.0351(6) 0.4284(16) 0.019(4) Uiso 1 1 d
H10A H 1.331(2) 0.0747(7) 0.5564(17) 0.024(4) Uiso 1 1 d
H11A H 1.336(2) 0.1672(7) 0.6093(18) 0.028(4) Uiso 1 1 d
H12A H 1.062(2) 0.2183(7) 0.5279(17) 0.023(4) Uiso 1 1 d
H15A H 0.531(2) 0.1487(6) 0.3807(16) 0.021(4) Uiso 1 1 d
H14A H 0.744(2) 0.2158(7) 0.4660(18) 0.032(5) Uiso 1 1 d
H15B H 0.474(2) 0.2018(7) 0.3104(18) 0.027(4) Uiso 1 1 d
H14B H 0.781(2) 0.2216(6) 0.3270(16) 0.022(4) Uiso 1 1 d

loop_
_atom_site_aniso_label
_atom_site_aniso_U_11
_atom_site_aniso_U_22
_atom_site_aniso_U_33
_atom_site_aniso_U_23
_atom_site_aniso_U_13
_atom_site_aniso_U_12
S1 0.01499(13) 0.01112(12) 0.01300(12) -0.00210(7) 0.00151(9) 0.00051(7)
C8A 0.0110(4) 0.0126(4) 0.0113(4) 0.0001(3) 0.0037(3) -0.0015(3)
C6A 0.0110(4) 0.0129(4) 0.0115(4) 0.0008(3) 0.0031(3) -0.0013(3)
C7A 0.0114(4) 0.0101(4) 0.0113(4) 0.0000(3) 0.0032(3) -0.0004(3)
C9A 0.0130(4) 0.0140(4) 0.0157(4) 0.0022(3) 0.0029(3) 0.0006(3)
C5A 0.0154(4) 0.0166(4) 0.0126(4) -0.0011(3) 0.0040(3) -0.0011(3)
C15A 0.0129(4) 0.0130(4) 0.0183(4) -0.0011(3) 0.0052(3) 0.0015(3)
C16A 0.0116(4) 0.0096(4) 0.0136(4) 0.0006(3) 0.0028(3) -0.0005(3)
C1A 0.0114(4) 0.0129(4) 0.0147(4) 0.0017(3) 0.0040(3) -0.0011(3)
C13A 0.0131(4) 0.0128(4) 0.0133(4) -0.0008(3) 0.0045(3) -0.0006(3)
C11A 0.0148(5) 0.0226(5) 0.0154(4) -0.0019(3) 0.0013(4) -0.0040(4)
C14A 0.0147(4) 0.0127(4) 0.0208(5) -0.0031(3) 0.0037(4) 0.0005(3)
C12A 0.0153(4) 0.0162(4) 0.0166(4) -0.0044(3) 0.0035(3) -0.0036(3)
C4A 0.0180(5) 0.0271(5) 0.0126(4) 0.0017(4) 0.0029(4) -0.0016(4)
C2A 0.0127(4) 0.0175(4) 0.0190(4) 0.0058(3) 0.0042(3) 0.0005(3)
C3A 0.0165(5) 0.0258(5) 0.0161(5) 0.0080(4) 0.0029(4) 0.0002(4)
C10A 0.0122(4) 0.0207(5) 0.0174(5) 0.0024(3) 0.0005(4) 0.0003(3)
N1B 0.0262(5) 0.0164(4) 0.0116(4) -0.0004(3) 0.0000(3) 0.0041(3)
O1B 0.0207(4) 0.0148(3) 0.0205(4) -0.0030(3) 0.0017(3) -0.0054(3)
O2B 0.0204(4) 0.0199(4) 0.0233(4) -0.0050(3) 0.0063(3) 0.0037(3)
C3B 0.0133(4) 0.0116(4) 0.0132(4) -0.0016(3) 0.0034(3) -0.0012(3)
C4B 0.0141(4) 0.0162(4) 0.0142(4) -0.0004(3) 0.0033(3) -0.0026(3)
C1B 0.0245(5) 0.0187(5) 0.0156(4) 0.0012(3) 0.0058(4) 0.0056(4)
C5B 0.0167(5) 0.0208(5) 0.0151(4) -0.0040(3) 0.0064(4) -0.0070(4)
C7B 0.0279(6) 0.0117(4) 0.0218(5) -0.0002(3) 0.0125(4) 0.0006(4)
C6B 0.0244(5) 0.0155(4) 0.0201(5) -0.0057(4) 0.0122(4) -0.0067(4)
C2B 0.0186(5) 0.0120(4) 0.0155(4) 0.0008(3) 0.0062(4) 0.0012(3)
O3B 0.0481(6) 0.0271(5) 0.0229(4) 0.0080(3) 0.0073(4) 0.0200(4)
O1A 0.0169(3) 0.0184(3) 0.0122(3) 0.0008(2) 0.0031(3) -0.0048(3)
N1A 0.0141(4) 0.0186(4) 0.0136(4) 0.0016(3) 0.0014(3) -0.0055(3)

loop_
_atom_type_symbol
_atom_type_description
_atom_type_scat_dispersion_real
_atom_type_scat_dispersion_imag
_atom_type_scat_source
C C 0.0033 0.0016 'International Tables Vol C Tables 4.2.6.8 and 6.1.1.4'
H H 0.0000 0.0000 'International Tables Vol C Tables 4.2.6.8 and 6.1.1.4'
N N 0.0061 0.0033 'International Tables Vol C Tables 4.2.6.8 and 6.1.1.4'
O O 0.0106 0.0060 'International Tables Vol C Tables 4.2.6.8 and 6.1.1.4'
S S 0.1246 0.1234 'International Tables Vol C Tables 4.2.6.8 and 6.1.1.4'

loop_
_geom_angle_atom_site_label_1
_geom_angle_atom_site_label_2
_geom_angle_atom_site_label_3
_geom_angle
O2B S1 O1B 116.82(5)
O2B S1 N1B 110.41(5)
O1B S1 N1B 109.58(5)
O2B S1 C3B 113.18(5)
O1B S1 C3B 111.37(5)
N1B S1 C3B 92.89(5)
C13A C8A C9A 118.62(9)
C13A C8A C7A 126.01(9)
C9A C8A C7A 115.36(8)
C5A C6A C1A 119.72(9)
C5A C6A C7A 119.82(9)
C1A C6A C7A 120.43(8)
C6A C7A C8A 116.65(8)
C6A C7A C16A 112.85(8)
C8A C7A C16A 111.72(8)
C10A C9A C8A 122.35(9)
C4A C5A C6A 120.56(10)
C1A C15A C14A 112.41(8)
O1A C16A N1A 121.46(9)
O1A C16A C7A 121.83(9)
N1A C16A C7A 116.58(8)
C2A C1A C6A 119.01(9)
C2A C1A C15A 120.80(9)
C6A C1A C15A 120.18(9)
C12A C13A C8A 118.15(9)
C12A C13A C14A 115.33(9)
C8A C13A C14A 126.50(9)
C12A C11A C10A 119.25(10)
C13A C14A C15A 118.23(8)
C11A C12A C13A 122.67(10)
C3A C4A C5A 119.80(10)
C3A C2A C1A 121.23(10)
C4A C3A C2A 119.65(10)
C9A C10A C11A 118.95(10)
C1B N1B S1 115.52(8)
C4B C3B C2B 122.92(9)
C4B C3B S1 127.54(8)
C2B C3B S1 109.51(7)
C3B C4B C5B 116.75(10)
O3B C1B N1B 124.42(11)
O3B C1B C2B 126.84(10)
N1B C1B C2B 108.74(9)
C6B C5B C4B 121.15(10)
C2B C7B C6B 118.09(10)
C5B C6B C7B 121.14(10)
C3B C2B C7B 119.93(10)
C3B C2B C1B 113.11(9)
C7B C2B C1B 126.95(9)

loop_
_geom_bond_atom_site_label_1
_geom_bond_atom_site_label_2
_geom_bond_distance
S1 O2B 1.4291(9)
S1 O1B 1.4361(8)
S1 N1B 1.6547(10)
S1 C3B 1.7566(10)
C8A C13A 1.4060(13)
C8A C9A 1.4070(14)
C8A C7A 1.5231(13)
C6A C5A 1.3995(14)
C6A C1A 1.4001(13)
C6A C7A 1.5179(13)
C7A C16A 1.5342(13)
C9A C10A 1.3859(15)
C5A C4A 1.3946(15)
C15A C1A 1.5009(14)
C15A C14A 1.5273(15)
C16A O1A 1.2435(12)
C16A N1A 1.3314(13)
C1A C2A 1.3959(14)
C13A C12A 1.4035(14)
C13A C14A 1.5167(14)
C11A C12A 1.3831(15)
C11A C10A 1.3953(15)
C4A C3A 1.3897(16)
C2A C3A 1.3913(16)
N1B C1B 1.3838(14)
C3B C4B 1.3792(14)
C3B C2B 1.3889(13)
C4B C5B 1.3979(14)
C1B O3B 1.2101(14)
C1B C2B 1.4828(15)
C5B C6B 1.3892(16)
C7B C2B 1.3895(14)
C7B C6B 1.3915(16)

loop_
_cod_related_entry_id
_cod_related_entry_database
_cod_related_entry_code
1 ChemSpider 30661279
